data_1559877
loop_
_publ_author_name
'Brunner, Pierre-Louis M.'
'Beaudoin, Daniel'
'Heskia, Alice'
'Maris, Thierry'
'Dubois, Marc-Andr\'e'
'Wuest, James D.'

_publ_section_title
;
 Low-bandgap push--pull molecules in polymer matrices for use in thin-film
 organic photovoltaic devices
;
_journal_name_full 'Canadian Journal of Chemistry'
_journal_page_first 564
_journal_page_last 574
_journal_paper_doi 10.1139/cjc-2020-0081
_journal_volume 98
_journal_year 2020
_chemical_formula_moiety 'C72 H82 N4 S6'
_chemical_formula_sum 'C72 H82 N4 S6'
_chemical_formula_weight 1195.77
_chemical_name_systematic
;
2,2'-((5',5'''?-(4,4,9,9-Tetraoctyl-4,9-dihydro-s-indaceno[1,2-b:5,6-b']-
dithiophene-2,7-diyl)bis([2,2'-bithiophene]-5',5-diyl))-
bis(methanylylidene))dimalononitrile
;
_space_group_crystal_system monoclinic
_space_group_IT_number 14
_space_group_name_Hall '-P 2ybc'
_space_group_name_H-M_alt 'P 1 21/c 1'
_atom_sites_solution_hydrogens geom
_atom_sites_solution_primary direct
_audit_creation_date 2015-09-25
_audit_creation_method
;
Olex2 1.2
(compiled 2015.01.26 svn.r3150 for OlexSys, GUI svn.r4998)
;
_cell_angle_alpha 90
_cell_angle_beta 106.893(6)
_cell_angle_gamma 90
_cell_formula_units_Z 2
_cell_length_a 22.585(3)
_cell_length_b 8.3154(10)
_cell_length_c 17.9361(18)
_cell_measurement_reflns_used 2574
_cell_measurement_temperature 150
_cell_measurement_theta_max 59.663
_cell_measurement_theta_min 4.091
_cell_volume 3223.1(7)
_computing_cell_refinement
;
SAINT (2013) V8.34A; Integration Software for Single Crystal Data. 
Bruker AXS Inc., Madison, WI 53719-1173.
;
_computing_data_collection
;
APEX 2 (2013) Bruker AXS Inc., Madison, WI 53719-1173.
;
_computing_data_reduction
;
SAINT (2013) V8.34A; Integration Software for Single Crystal Data. 
Bruker AXS Inc., Madison, WI 53719-1173.
;
_computing_molecular_graphics 'Olex2 (Dolomanov et al., 2009)'
_computing_publication_material 'Olex2 (Dolomanov et al., 2009)'
_computing_structure_refinement 'XL (Sheldrick, 2008)'
_computing_structure_solution 'ShelXS (Sheldrick, 2008)'
_diffrn_ambient_temperature 150
_diffrn_detector 'CCD area detector'
_diffrn_detector_area_resol_mean 8.3
_diffrn_detector_type 'Bruker Platinum 135 CCD Area Detector'
_diffrn_measured_fraction_theta_full 0.999
_diffrn_measured_fraction_theta_max 0.989
_diffrn_measurement_device 'k-geometry diffractometer'
_diffrn_measurement_device_type 'Bruker Microstar X8'
_diffrn_measurement_method '\w scans'
_diffrn_radiation_collimation 'Focusing mirrors'
_diffrn_radiation_monochromator 'Helios Mirror Optics'
_diffrn_radiation_probe x-ray
_diffrn_radiation_type CuK\a
_diffrn_radiation_wavelength 1.54178
_diffrn_reflns_av_R_equivalents 0.1424
_diffrn_reflns_av_unetI/netI 0.0872
_diffrn_reflns_Laue_measured_fraction_full 0.999
_diffrn_reflns_Laue_measured_fraction_max 0.989
_diffrn_reflns_limit_h_max 27
_diffrn_reflns_limit_h_min -27
_diffrn_reflns_limit_k_max 10
_diffrn_reflns_limit_k_min -10
_diffrn_reflns_limit_l_max 19
_diffrn_reflns_limit_l_min -21
_diffrn_reflns_number 50778
_diffrn_reflns_point_group_measured_fraction_full 0.999
_diffrn_reflns_point_group_measured_fraction_max 0.989
_diffrn_reflns_theta_full 67.679
_diffrn_reflns_theta_max 70.756
_diffrn_reflns_theta_min 2.044
_diffrn_source 'Rotating-anode X-ray tube'
_diffrn_source_target Cu
_diffrn_source_type 'Bruker Microstar/FR591 generator'
_exptl_absorpt_coefficient_mu 2.298
_exptl_absorpt_correction_T_max 0.7534
_exptl_absorpt_correction_T_min 0.5931
_exptl_absorpt_correction_type multi-scan
_exptl_absorpt_process_details
;
SADABS-2012/1 (Bruker,2012) was used for absorption correction.
wR2(int) was 0.1185 before and 0.0899 after correction.
The Ratio of minimum to maximum transmission is 0.7872.
The \l/2 correction factor is 0.0015.
;
_exptl_crystal_colour 'clear light brown'
_exptl_crystal_colour_lustre clear
_exptl_crystal_colour_modifier light
_exptl_crystal_colour_primary brown
_exptl_crystal_density_diffrn 1.232
_exptl_crystal_description Plate
_exptl_crystal_F_000 1276
_exptl_crystal_size_max 0.052
_exptl_crystal_size_mid 0.052
_exptl_crystal_size_min 0.02
_refine_diff_density_max 0.414
_refine_diff_density_min -0.295
_refine_diff_density_rms 0.056
_refine_ls_extinction_coef .
_refine_ls_extinction_method none
_refine_ls_goodness_of_fit_ref 1.014
_refine_ls_hydrogen_treatment constr
_refine_ls_matrix_type full
_refine_ls_number_parameters 372
_refine_ls_number_reflns 6123
_refine_ls_number_restraints 0
_refine_ls_restrained_S_all 1.014
_refine_ls_R_factor_all 0.1143
_refine_ls_R_factor_gt 0.0603
_refine_ls_shift/su_max 0.000
_refine_ls_shift/su_mean 0.000
_refine_ls_structure_factor_coef Fsqd
_refine_ls_weighting_details 'w=1/[\s^2^(Fo^2^)+(0.0774P)^2^+0.6915P] where P=(Fo^2^+2Fc^2^)/3'
_refine_ls_weighting_scheme calc
_refine_ls_wR_factor_gt 0.1439
_refine_ls_wR_factor_ref 0.1750
_reflns_Friedel_coverage 0.000
_reflns_Friedel_fraction_full .
_reflns_Friedel_fraction_max .
_reflns_number_gt 3625
_reflns_number_total 6123
_reflns_threshold_expression 'I > 2\s(I)'
_cod_data_source_file jw1776.cif
_cod_data_source_block jw1776
_cod_original_cell_volume 3223.1(6)
_cod_database_code 1559877
_shelx_estimated_absorpt_t_max 0.955
_shelx_estimated_absorpt_t_min 0.890

loop_
_space_group_symop_id
_space_group_symop_operation_xyz
1 'x, y, z'
2 '-x, y+1/2, -z+1/2'
3 '-x, -y, -z'
4 'x, -y-1/2, z-1/2'

loop_
_atom_site_label
_atom_site_type_symbol
_atom_site_fract_x
_atom_site_fract_y
_atom_site_fract_z
_atom_site_U_iso_or_equiv
_atom_site_adp_type
_atom_site_occupancy
_atom_site_site_symmetry_order
_atom_site_calc_flag
_atom_site_refinement_flags_posn
_atom_site_refinement_flags_adp
_atom_site_refinement_flags_occupancy
_atom_site_disorder_assembly
_atom_site_disorder_group
C1 C 0.55338(16) -0.0591(4) 0.55321(19) 0.0396(8) Uani 1 1 d . . . . .
C2 C 0.50798(17) 0.0082(4) 0.5814(2) 0.0440(9) Uani 1 1 d . . . . .
H2 H 0.5131 0.0143 0.6359 0.053 Uiso 1 1 calc R . . . .
C3 C 0.45461(17) 0.0664(4) 0.5278(2) 0.0407(8) Uani 1 1 d . . . . .
C4 C 0.39939(17) 0.1427(4) 0.5367(2) 0.0421(8) Uani 1 1 d . . . . .
C5 C 0.35926(17) 0.1820(4) 0.46650(19) 0.0409(8) Uani 1 1 d . . . . .
C6 C 0.30370(17) 0.2477(4) 0.4719(2) 0.0432(8) Uani 1 1 d . . . . .
H6 H 0.2705 0.2784 0.4280 0.052 Uiso 1 1 calc R . . . .
C7 C 0.30254(17) 0.2630(4) 0.5477(2) 0.0443(9) Uani 1 1 d . . . . .
C8 C 0.25376(17) 0.3321(4) 0.5753(2) 0.0451(9) Uani 1 1 d . . . . .
C9 C 0.24935(18) 0.3417(5) 0.6494(2) 0.0477(9) Uani 1 1 d . . . . .
H9 H 0.2795 0.2985 0.6934 0.057 Uiso 1 1 calc R . . . .
C10 C 0.19570(18) 0.4219(4) 0.6543(2) 0.0482(9) Uani 1 1 d . . . . .
H10 H 0.1860 0.4379 0.7019 0.058 Uiso 1 1 calc R . . . .
C11 C 0.15911(18) 0.4743(5) 0.5841(2) 0.0484(9) Uani 1 1 d . . . . .
C12 C 0.10227(18) 0.5652(5) 0.5661(2) 0.0503(9) Uani 1 1 d . . . . .
C13 C 0.07005(19) 0.6342(5) 0.4963(2) 0.0556(10) Uani 1 1 d . . . . .
H13 H 0.0826 0.6271 0.4502 0.067 Uiso 1 1 calc R . . . .
C14 C 0.0171(2) 0.7154(5) 0.5003(2) 0.0590(11) Uani 1 1 d . . . . .
H14 H -0.0104 0.7682 0.4569 0.071 Uiso 1 1 calc R . . . .
C15 C 0.00845(18) 0.7119(5) 0.5736(2) 0.0565(10) Uani 1 1 d . . . . .
C16 C -0.04257(19) 0.7852(5) 0.5923(2) 0.0585(11) Uani 1 1 d . . . . .
H16 H -0.0734 0.8292 0.5492 0.070 Uiso 1 1 calc R . . . .
C17 C -0.05387(19) 0.8019(6) 0.6620(2) 0.0603(11) Uani 1 1 d . . . . .
C18 C -0.0123(2) 0.7579(6) 0.7350(3) 0.0653(12) Uani 1 1 d . . . . .
C19 C -0.1114(2) 0.8742(6) 0.6649(3) 0.0675(12) Uani 1 1 d . . . . .
C20 C 0.38516(17) 0.1333(4) 0.40060(19) 0.0418(8) Uani 1 1 d . . . . .
C21 C 0.34261(17) 0.0138(4) 0.3450(2) 0.0448(9) Uani 1 1 d . . . . .
H21A H 0.3040 0.0709 0.3176 0.054 Uiso 1 1 calc R . . . .
H21B H 0.3629 -0.0181 0.3052 0.054 Uiso 1 1 calc R . . . .
C22 C 0.32522(19) -0.1377(4) 0.3802(2) 0.0493(9) Uani 1 1 d . . . . .
H22A H 0.3633 -0.1980 0.4067 0.059 Uiso 1 1 calc R . . . .
H22B H 0.3045 -0.1081 0.4199 0.059 Uiso 1 1 calc R . . . .
C23 C 0.2827(2) -0.2448(5) 0.3199(2) 0.0578(10) Uani 1 1 d . . . . .
H23A H 0.3044 -0.2773 0.2816 0.069 Uiso 1 1 calc R . . . .
H23B H 0.2459 -0.1817 0.2917 0.069 Uiso 1 1 calc R . . . .
C24 C 0.2613(2) -0.3951(5) 0.3523(2) 0.0612(11) Uani 1 1 d . . . . .
H24A H 0.2379 -0.3633 0.3887 0.073 Uiso 1 1 calc R . . . .
H24B H 0.2981 -0.4566 0.3822 0.073 Uiso 1 1 calc R . . . .
C25 C 0.2206(2) -0.5043(6) 0.2892(3) 0.0729(13) Uani 1 1 d . . . . .
H25A H 0.2391 -0.5133 0.2457 0.087 Uiso 1 1 calc R . . . .
H25B H 0.2197 -0.6132 0.3111 0.087 Uiso 1 1 calc R . . . .
C26 C 0.1563(2) -0.4445(6) 0.2584(3) 0.0746(13) Uani 1 1 d . . . . .
H26A H 0.1575 -0.3299 0.2440 0.090 Uiso 1 1 calc R . . . .
H26B H 0.1359 -0.4506 0.3004 0.090 Uiso 1 1 calc R . . . .
C27 C 0.1170(2) -0.5378(6) 0.1872(3) 0.0677(12) Uani 1 1 d . . . . .
H27A H 0.1196 -0.6539 0.2001 0.081 Uiso 1 1 calc R . . . .
H27B H 0.0732 -0.5050 0.1771 0.081 Uiso 1 1 calc R . . . .
C28 C 0.1353(2) -0.5142(6) 0.1134(3) 0.0810(14) Uani 1 1 d . . . . .
H28A H 0.1048 -0.5660 0.0698 0.122 Uiso 1 1 calc GR . . . .
H28B H 0.1761 -0.5622 0.1198 0.122 Uiso 1 1 calc GR . . . .
H28C H 0.1370 -0.3989 0.1028 0.122 Uiso 1 1 calc GR . . . .
C29 C 0.39603(17) 0.2804(4) 0.3534(2) 0.0442(9) Uani 1 1 d . . . . .
H29A H 0.4183 0.2438 0.3165 0.053 Uiso 1 1 calc R . . . .
H29B H 0.3553 0.3220 0.3223 0.053 Uiso 1 1 calc R . . . .
C30 C 0.43229(19) 0.4182(4) 0.4015(2) 0.0488(9) Uani 1 1 d . . . . .
H30A H 0.4670 0.3732 0.4436 0.059 Uiso 1 1 calc R . . . .
H30B H 0.4049 0.4772 0.4263 0.059 Uiso 1 1 calc R . . . .
C31 C 0.4583(2) 0.5367(5) 0.3534(2) 0.0578(11) Uani 1 1 d . . . . .
H31A H 0.4237 0.5759 0.3094 0.069 Uiso 1 1 calc R . . . .
H31B H 0.4756 0.6306 0.3866 0.069 Uiso 1 1 calc R . . . .
C32 C 0.5080(2) 0.4686(5) 0.3211(2) 0.0610(11) Uani 1 1 d . . . . .
H32A H 0.5229 0.5547 0.2928 0.073 Uiso 1 1 calc R . . . .
H32B H 0.4897 0.3828 0.2831 0.073 Uiso 1 1 calc R . . . .
C33 C 0.56273(19) 0.4001(5) 0.3836(2) 0.0564(11) Uani 1 1 d . . . . .
H33A H 0.5477 0.3106 0.4097 0.068 Uiso 1 1 calc R . . . .
H33B H 0.5788 0.4846 0.4232 0.068 Uiso 1 1 calc R . . . .
C34 C 0.6161(2) 0.3384(5) 0.3558(2) 0.0576(11) Uani 1 1 d . . . . .
H34A H 0.6004 0.2557 0.3151 0.069 Uiso 1 1 calc R . . . .
H34B H 0.6330 0.4282 0.3320 0.069 Uiso 1 1 calc R . . . .
C35 C 0.6672(2) 0.2670(5) 0.4209(2) 0.0600(11) Uani 1 1 d . . . . .
H35A H 0.6495 0.1804 0.4457 0.072 Uiso 1 1 calc R . . . .
H35B H 0.6831 0.3513 0.4607 0.072 Uiso 1 1 calc R . . . .
C36 C 0.7212(2) 0.1984(6) 0.3972(3) 0.0706(13) Uani 1 1 d . . . . .
H36A H 0.7067 0.1102 0.3601 0.106 Uiso 1 1 calc GR . . . .
H36B H 0.7525 0.1579 0.4434 0.106 Uiso 1 1 calc GR . . . .
H36C H 0.7394 0.2828 0.3726 0.106 Uiso 1 1 calc GR . . . .
N1 N 0.0212(2) 0.7240(6) 0.7946(3) 0.0868(13) Uani 1 1 d . . . . .
N2 N -0.15745(18) 0.9246(6) 0.6682(2) 0.0802(12) Uani 1 1 d . . . . .
S1 S 0.37036(4) 0.19066(11) 0.61297(5) 0.0451(3) Uani 1 1 d . . . . .
S2 S 0.19092(5) 0.42226(13) 0.51028(5) 0.0517(3) Uani 1 1 d . . . . .
S3 S 0.06661(5) 0.60248(13) 0.63753(6) 0.0540(3) Uani 1 1 d . . . . .

loop_
_atom_site_aniso_label
_atom_site_aniso_U_11
_atom_site_aniso_U_22
_atom_site_aniso_U_33
_atom_site_aniso_U_23
_atom_site_aniso_U_13
_atom_site_aniso_U_12
C1 0.045(2) 0.0378(19) 0.0391(19) 0.0008(14) 0.0176(16) -0.0008(16)
C2 0.057(2) 0.047(2) 0.0344(18) -0.0018(15) 0.0235(18) -0.0015(18)
C3 0.046(2) 0.0425(19) 0.0394(19) 0.0008(15) 0.0206(17) -0.0010(16)
C4 0.046(2) 0.044(2) 0.041(2) 0.0014(15) 0.0199(17) 0.0007(16)
C5 0.046(2) 0.044(2) 0.0372(19) 0.0046(15) 0.0197(17) 0.0008(17)
C6 0.047(2) 0.048(2) 0.0385(19) 0.0001(16) 0.0188(17) 0.0012(17)
C7 0.048(2) 0.045(2) 0.046(2) -0.0004(16) 0.0245(18) -0.0010(17)
C8 0.048(2) 0.051(2) 0.043(2) -0.0037(16) 0.0230(18) -0.0026(18)
C9 0.047(2) 0.053(2) 0.047(2) -0.0002(17) 0.0198(18) 0.0001(18)
C10 0.050(2) 0.057(2) 0.045(2) -0.0072(18) 0.0268(19) -0.0065(19)
C11 0.044(2) 0.059(2) 0.048(2) -0.0071(18) 0.0233(19) -0.0052(19)
C12 0.046(2) 0.060(2) 0.051(2) -0.0112(18) 0.0222(19) -0.0066(19)
C13 0.052(2) 0.073(3) 0.049(2) -0.005(2) 0.025(2) 0.003(2)
C14 0.056(3) 0.073(3) 0.051(2) -0.004(2) 0.019(2) 0.006(2)
C15 0.047(2) 0.073(3) 0.055(2) -0.011(2) 0.023(2) -0.004(2)
C16 0.047(2) 0.074(3) 0.059(3) -0.004(2) 0.021(2) 0.005(2)
C17 0.044(2) 0.082(3) 0.061(3) -0.008(2) 0.025(2) -0.003(2)
C18 0.053(3) 0.094(4) 0.061(3) -0.003(3) 0.034(3) 0.003(2)
C19 0.057(3) 0.093(3) 0.062(3) -0.003(2) 0.032(2) 0.002(2)
C20 0.048(2) 0.046(2) 0.0355(18) 0.0018(15) 0.0181(16) 0.0027(17)
C21 0.049(2) 0.052(2) 0.0369(19) -0.0005(16) 0.0181(17) 0.0015(18)
C22 0.057(2) 0.051(2) 0.044(2) -0.0010(17) 0.0221(19) -0.0005(19)
C23 0.063(3) 0.058(2) 0.053(2) 0.003(2) 0.019(2) -0.007(2)
C24 0.064(3) 0.062(3) 0.054(2) 0.008(2) 0.011(2) -0.009(2)
C25 0.075(3) 0.064(3) 0.075(3) 0.006(2) 0.014(3) -0.009(3)
C26 0.069(3) 0.076(3) 0.084(3) 0.003(3) 0.029(3) -0.002(3)
C27 0.055(3) 0.067(3) 0.079(3) 0.004(2) 0.016(2) -0.006(2)
C28 0.075(3) 0.088(4) 0.082(3) -0.003(3) 0.026(3) -0.002(3)
C29 0.048(2) 0.050(2) 0.0389(19) 0.0005(16) 0.0190(17) 0.0024(17)
C30 0.054(2) 0.050(2) 0.047(2) 0.0008(17) 0.0216(19) 0.0013(18)
C31 0.070(3) 0.054(2) 0.053(2) 0.0055(19) 0.023(2) -0.003(2)
C32 0.074(3) 0.063(3) 0.053(2) 0.003(2) 0.030(2) -0.016(2)
C33 0.066(3) 0.061(3) 0.051(2) -0.0002(19) 0.031(2) -0.009(2)
C34 0.067(3) 0.063(3) 0.051(2) -0.002(2) 0.031(2) -0.013(2)
C35 0.068(3) 0.065(3) 0.056(2) 0.000(2) 0.032(2) -0.007(2)
C36 0.077(3) 0.071(3) 0.078(3) 0.000(2) 0.043(3) -0.006(3)
N1 0.067(3) 0.136(4) 0.063(3) 0.000(3) 0.028(2) 0.010(3)
N2 0.059(2) 0.120(3) 0.073(3) -0.007(2) 0.037(2) 0.011(2)
S1 0.0488(5) 0.0527(5) 0.0394(5) -0.0007(4) 0.0217(4) 0.0014(4)
S2 0.0480(6) 0.0695(7) 0.0438(5) -0.0009(4) 0.0231(4) 0.0055(5)
S3 0.0481(6) 0.0702(7) 0.0508(6) -0.0044(5) 0.0258(5) 0.0004(5)

loop_
_atom_type_symbol
_atom_type_description
_atom_type_scat_dispersion_real
_atom_type_scat_dispersion_imag
_atom_type_scat_source
C C 0.0181 0.0091 'International Tables Vol C Tables 4.2.6.8 and 6.1.1.4'
H H 0.0000 0.0000 'International Tables Vol C Tables 4.2.6.8 and 6.1.1.4'
N N 0.0311 0.0180 'International Tables Vol C Tables 4.2.6.8 and 6.1.1.4'
S S 0.3331 0.5567 'International Tables Vol C Tables 4.2.6.8 and 6.1.1.4'

loop_
_geom_angle_atom_site_label_1
_geom_angle_atom_site_label_2
_geom_angle_atom_site_label_3
_geom_angle
_geom_angle_site_symmetry_1
_geom_angle_site_symmetry_3
C2 C1 C3 120.4(3) . 3_656
C2 C1 C20 128.1(3) . 3_656
C3 C1 C20 111.4(3) 3_656 3_656
C1 C2 H2 120.9 . .
C1 C2 C3 118.1(3) . .
C3 C2 H2 120.9 . .
C1 C3 C4 105.9(3) 3_656 .
C2 C3 C1 121.5(3) . 3_656
C2 C3 C4 132.6(3) . .
C3 C4 S1 136.5(3) . .
C5 C4 C3 111.6(3) . .
C5 C4 S1 111.9(3) . .
C4 C5 C6 113.6(3) . .
C4 C5 C20 110.6(3) . .
C6 C5 C20 135.6(3) . .
C5 C6 H6 123.8 . .
C7 C6 C5 112.3(3) . .
C7 C6 H6 123.8 . .
C6 C7 C8 127.5(4) . .
C6 C7 S1 111.6(3) . .
C8 C7 S1 120.9(3) . .
C7 C8 S2 119.9(3) . .
C9 C8 C7 129.3(4) . .
C9 C8 S2 110.8(3) . .
C8 C9 H9 123.3 . .
C8 C9 C10 113.4(4) . .
C10 C9 H9 123.3 . .
C9 C10 H10 123.4 . .
C11 C10 C9 113.3(3) . .
C11 C10 H10 123.4 . .
C10 C11 C12 129.5(3) . .
C10 C11 S2 110.6(3) . .
C12 C11 S2 119.9(3) . .
C11 C12 S3 120.3(3) . .
C13 C12 C11 128.5(3) . .
C13 C12 S3 111.3(3) . .
C12 C13 H13 123.6 . .
C12 C13 C14 112.9(3) . .
C14 C13 H13 123.6 . .
C13 C14 H14 123.2 . .
C15 C14 C13 113.5(4) . .
C15 C14 H14 123.2 . .
C14 C15 C16 124.1(4) . .
C14 C15 S3 110.6(3) . .
C16 C15 S3 125.4(3) . .
C15 C16 H16 115.0 . .
C17 C16 C15 130.0(4) . .
C17 C16 H16 115.0 . .
C16 C17 C18 125.0(4) . .
C16 C17 C19 119.2(4) . .
C18 C17 C19 115.8(4) . .
N1 C18 C17 179.1(5) . .
N2 C19 C17 177.0(5) . .
C1 C20 C21 113.0(3) 3_656 .
C1 C20 C29 110.7(3) 3_656 .
C5 C20 C1 100.4(3) . 3_656
C5 C20 C21 111.6(3) . .
C5 C20 C29 111.9(3) . .
C21 C20 C29 109.0(3) . .
C20 C21 H21A 108.0 . .
C20 C21 H21B 108.0 . .
H21A C21 H21B 107.2 . .
C22 C21 C20 117.3(3) . .
C22 C21 H21A 108.0 . .
C22 C21 H21B 108.0 . .
C21 C22 H22A 109.1 . .
C21 C22 H22B 109.1 . .
H22A C22 H22B 107.9 . .
C23 C22 C21 112.4(3) . .
C23 C22 H22A 109.1 . .
C23 C22 H22B 109.1 . .
C22 C23 H23A 108.6 . .
C22 C23 H23B 108.6 . .
C22 C23 C24 114.8(3) . .
H23A C23 H23B 107.5 . .
C24 C23 H23A 108.6 . .
C24 C23 H23B 108.6 . .
C23 C24 H24A 108.9 . .
C23 C24 H24B 108.9 . .
C23 C24 C25 113.3(3) . .
H24A C24 H24B 107.7 . .
C25 C24 H24A 108.9 . .
C25 C24 H24B 108.9 . .
C24 C25 H25A 109.0 . .
C24 C25 H25B 109.0 . .
H25A C25 H25B 107.8 . .
C26 C25 C24 113.0(4) . .
C26 C25 H25A 109.0 . .
C26 C25 H25B 109.0 . .
C25 C26 H26A 108.7 . .
C25 C26 H26B 108.7 . .
C25 C26 C27 114.0(4) . .
H26A C26 H26B 107.6 . .
C27 C26 H26A 108.7 . .
C27 C26 H26B 108.7 . .
C26 C27 H27A 108.5 . .
C26 C27 H27B 108.5 . .
H27A C27 H27B 107.5 . .
C28 C27 C26 115.0(4) . .
C28 C27 H27A 108.5 . .
C28 C27 H27B 108.5 . .
C27 C28 H28A 109.5 . .
C27 C28 H28B 109.5 . .
C27 C28 H28C 109.5 . .
H28A C28 H28B 109.5 . .
H28A C28 H28C 109.5 . .
H28B C28 H28C 109.5 . .
C20 C29 H29A 108.4 . .
C20 C29 H29B 108.4 . .
H29A C29 H29B 107.5 . .
C30 C29 C20 115.5(3) . .
C30 C29 H29A 108.4 . .
C30 C29 H29B 108.4 . .
C29 C30 H30A 108.9 . .
C29 C30 H30B 108.9 . .
C29 C30 C31 113.3(3) . .
H30A C30 H30B 107.7 . .
C31 C30 H30A 108.9 . .
C31 C30 H30B 108.9 . .
C30 C31 H31A 108.5 . .
C30 C31 H31B 108.5 . .
H31A C31 H31B 107.5 . .
C32 C31 C30 115.0(3) . .
C32 C31 H31A 108.5 . .
C32 C31 H31B 108.5 . .
C31 C32 H32A 109.0 . .
C31 C32 H32B 109.0 . .
C31 C32 C33 113.1(3) . .
H32A C32 H32B 107.8 . .
C33 C32 H32A 109.0 . .
C33 C32 H32B 109.0 . .
C32 C33 H33A 108.3 . .
C32 C33 H33B 108.3 . .
C32 C33 C34 115.9(3) . .
H33A C33 H33B 107.4 . .
C34 C33 H33A 108.3 . .
C34 C33 H33B 108.3 . .
C33 C34 H34A 109.1 . .
C33 C34 H34B 109.1 . .
H34A C34 H34B 107.9 . .
C35 C34 C33 112.4(3) . .
C35 C34 H34A 109.1 . .
C35 C34 H34B 109.1 . .
C34 C35 H35A 108.4 . .
C34 C35 H35B 108.4 . .
C34 C35 C36 115.4(3) . .
H35A C35 H35B 107.5 . .
C36 C35 H35A 108.4 . .
C36 C35 H35B 108.4 . .
C35 C36 H36A 109.5 . .
C35 C36 H36B 109.5 . .
C35 C36 H36C 109.5 . .
H36A C36 H36B 109.5 . .
H36A C36 H36C 109.5 . .
H36B C36 H36C 109.5 . .
C4 S1 C7 90.52(17) . .
C8 S2 C11 91.98(18) . .
C12 S3 C15 91.75(19) . .

loop_
_geom_bond_atom_site_label_1
_geom_bond_atom_site_label_2
_geom_bond_distance
_geom_bond_site_symmetry_2
C1 C2 1.386(5) .
C1 C3 1.413(5) 3_656
C1 C20 1.525(5) 3_656
C2 H2 0.9500 .
C2 C3 1.393(5) .
C3 C1 1.413(5) 3_656
C3 C4 1.448(5) .
C4 C5 1.360(5) .
C4 S1 1.728(3) .
C5 C6 1.397(5) .
C5 C20 1.519(4) .
C6 H6 0.9500 .
C6 C7 1.374(5) .
C7 C8 1.451(5) .
C7 S1 1.743(4) .
C8 C9 1.364(5) .
C8 S2 1.725(4) .
C9 H9 0.9500 .
C9 C10 1.408(5) .
C10 H10 0.9500 .
C10 C11 1.362(5) .
C11 C12 1.443(5) .
C11 S2 1.734(3) .
C12 C13 1.377(6) .
C12 S3 1.728(4) .
C13 H13 0.9500 .
C13 C14 1.394(5) .
C14 H14 0.9500 .
C14 C15 1.384(5) .
C15 C16 1.427(5) .
C15 S3 1.730(4) .
C16 H16 0.9500 .
C16 C17 1.355(5) .
C17 C18 1.419(7) .
C17 C19 1.447(6) .
C18 N1 1.150(6) .
C19 N2 1.138(5) .
C20 C1 1.525(5) 3_656
C20 C21 1.532(5) .
C20 C29 1.547(5) .
C21 H21A 0.9900 .
C21 H21B 0.9900 .
C21 C22 1.511(5) .
C22 H22A 0.9900 .
C22 H22B 0.9900 .
C22 C23 1.511(5) .
C23 H23A 0.9900 .
C23 H23B 0.9900 .
C23 C24 1.515(5) .
C24 H24A 0.9900 .
C24 H24B 0.9900 .
C24 C25 1.532(6) .
C25 H25A 0.9900 .
C25 H25B 0.9900 .
C25 C26 1.481(7) .
C26 H26A 0.9900 .
C26 H26B 0.9900 .
C26 C27 1.537(7) .
C27 H27A 0.9900 .
C27 H27B 0.9900 .
C27 C28 1.510(7) .
C28 H28A 0.9800 .
C28 H28B 0.9800 .
C28 H28C 0.9800 .
C29 H29A 0.9900 .
C29 H29B 0.9900 .
C29 C30 1.522(5) .
C30 H30A 0.9900 .
C30 H30B 0.9900 .
C30 C31 1.534(5) .
C31 H31A 0.9900 .
C31 H31B 0.9900 .
C31 C32 1.516(6) .
C32 H32A 0.9900 .
C32 H32B 0.9900 .
C32 C33 1.518(6) .
C33 H33A 0.9900 .
C33 H33B 0.9900 .
C33 C34 1.522(5) .
C34 H34A 0.9900 .
C34 H34B 0.9900 .
C34 C35 1.505(6) .
C35 H35A 0.9900 .
C35 H35B 0.9900 .
C35 C36 1.515(6) .
C36 H36A 0.9800 .
C36 H36B 0.9800 .
C36 H36C 0.9800 .

loop_
_geom_hbond_atom_site_label_D
_geom_hbond_atom_site_label_H
_geom_hbond_atom_site_label_A
_geom_hbond_distance_DH
_geom_hbond_distance_HA
_geom_hbond_distance_DA
_geom_hbond_angle_DHA
_geom_hbond_site_symmetry_A
C10 H10 N2 0.95 2.59 3.531(5) 169.5 2_546

loop_
_geom_torsion_atom_site_label_1
_geom_torsion_atom_site_label_2
_geom_torsion_atom_site_label_3
_geom_torsion_atom_site_label_4
_geom_torsion
_geom_torsion_site_symmetry_1
_geom_torsion_site_symmetry_2
_geom_torsion_site_symmetry_3
_geom_torsion_site_symmetry_4
C1 C2 C3 C1 -0.5(6) . . . 3_656
C1 C2 C3 C4 -179.7(4) . . . .
C1 C3 C4 C5 -0.3(4) 3_656 . . .
C1 C3 C4 S1 177.1(3) 3_656 . . .
C1 C20 C21 C22 57.6(4) 3_656 . . .
C1 C20 C29 C30 -61.0(4) 3_656 . . .
C2 C3 C4 C5 179.0(4) . . . .
C2 C3 C4 S1 -3.6(7) . . . .
C3 C1 C2 C3 0.5(6) 3_656 . . .
C3 C4 C5 C6 176.6(3) . . . .
C3 C4 C5 C20 0.0(4) . . . .
C3 C4 S1 C7 -176.8(4) . . . .
C4 C5 C6 C7 1.9(5) . . . .
C4 C5 C20 C1 0.3(4) . . . 3_656
C4 C5 C20 C21 120.4(3) . . . .
C4 C5 C20 C29 -117.1(3) . . . .
C5 C4 S1 C7 0.6(3) . . . .
C5 C6 C7 C8 177.3(3) . . . .
C5 C6 C7 S1 -1.5(4) . . . .
C5 C20 C21 C22 -54.7(4) . . . .
C5 C20 C29 C30 50.1(4) . . . .
C6 C5 C20 C1 -175.2(4) . . . 3_656
C6 C5 C20 C21 -55.2(5) . . . .
C6 C5 C20 C29 67.4(5) . . . .
C6 C7 C8 C9 176.1(4) . . . .
C6 C7 C8 S2 -5.6(5) . . . .
C6 C7 S1 C4 0.5(3) . . . .
C7 C8 C9 C10 178.2(4) . . . .
C7 C8 S2 C11 -178.2(3) . . . .
C8 C7 S1 C4 -178.3(3) . . . .
C8 C9 C10 C11 -0.2(5) . . . .
C9 C8 S2 C11 0.5(3) . . . .
C9 C10 C11 C12 -177.5(4) . . . .
C9 C10 C11 S2 0.6(4) . . . .
C10 C11 C12 C13 171.1(4) . . . .
C10 C11 C12 S3 -7.8(6) . . . .
C10 C11 S2 C8 -0.6(3) . . . .
C11 C12 C13 C14 -179.2(4) . . . .
C11 C12 S3 C15 178.7(3) . . . .
C12 C11 S2 C8 177.7(3) . . . .
C12 C13 C14 C15 0.9(6) . . . .
C13 C12 S3 C15 -0.3(3) . . . .
C13 C14 C15 C16 -179.5(4) . . . .
C13 C14 C15 S3 -1.1(5) . . . .
C14 C15 C16 C17 -174.0(5) . . . .
C14 C15 S3 C12 0.8(3) . . . .
C15 C16 C17 C18 5.5(8) . . . .
C15 C16 C17 C19 -176.6(4) . . . .
C16 C15 S3 C12 179.2(4) . . . .
C20 C1 C2 C3 -178.8(3) 3_656 . . .
C20 C5 C6 C7 177.3(4) . . . .
C20 C21 C22 C23 179.4(3) . . . .
C20 C29 C30 C31 162.9(3) . . . .
C21 C20 C29 C30 174.1(3) . . . .
C21 C22 C23 C24 -177.3(4) . . . .
C22 C23 C24 C25 -177.6(4) . . . .
C23 C24 C25 C26 -77.2(5) . . . .
C24 C25 C26 C27 171.7(4) . . . .
C25 C26 C27 C28 -69.4(6) . . . .
C29 C20 C21 C22 -178.8(3) . . . .
C29 C30 C31 C32 -66.7(5) . . . .
C30 C31 C32 C33 -56.6(5) . . . .
C31 C32 C33 C34 -176.6(4) . . . .
C32 C33 C34 C35 -177.8(4) . . . .
C33 C34 C35 C36 178.3(4) . . . .
S1 C4 C5 C6 -1.5(4) . . . .
S1 C4 C5 C20 -178.1(2) . . . .
S1 C7 C8 C9 -5.3(6) . . . .
S1 C7 C8 S2 173.0(2) . . . .
S2 C8 C9 C10 -0.3(4) . . . .
S2 C11 C12 C13 -6.9(6) . . . .
S2 C11 C12 S3 174.3(2) . . . .
S3 C12 C13 C14 -0.3(5) . . . .
S3 C15 C16 C17 7.8(7) . . . .

_cod_database_fobs_code 1559877
